data_2009182
loop_
_publ_author_name
'Dickman, Michael H.'

_publ_section_title
;(2,2'-Bipyridyl-<i>N</i>,<i>N</i>')bis(4,4,4-trifluoro-1-phenylbutane-1,3-dionato-<i>O</i>,<i>O</i>')manganese(II)
 at 173K
;
_journal_issue 11
_journal_name_full 'Acta Crystallographica Section C'
_journal_page_first IUC9900146
_journal_paper_doi 10.1107/S0108270199098558
_journal_volume 55
_journal_year 1999
_chemical_formula_iupac '[Mn (C10 H6 F3 O2)2 (C10 H8 N2)]'
_chemical_formula_moiety 'C30 H20 F6 Mn N2 O4'
_chemical_formula_sum 'C30 H20 F6 Mn N2 O4'
_chemical_formula_weight 641.42
_chemical_name_systematic
;
(2,2'-Dipyridyl-N,N')bis(1,1,1-
trifluoro-4-phenylbutane-2,4-dionato-O,O')manganese(II)
;
_space_group_IT_number 2
_symmetry_cell_setting triclinic
_symmetry_space_group_name_Hall '-P 1'
_symmetry_space_group_name_H-M 'P -1'
_cell_angle_alpha 83.8580(10)
_cell_angle_beta 66.7890(10)
_cell_angle_gamma 84.0650(10)
_cell_formula_units_Z 2
_cell_length_a 10.8394(6)
_cell_length_b 10.9358(6)
_cell_length_c 12.7335(7)
_cell_measurement_reflns_used 5971
_cell_measurement_temperature 173(2)
_cell_measurement_theta_max 28.09
_cell_measurement_theta_min 2.47
_cell_volume 1376.16(13)
_computing_cell_refinement 'Siemens SMART'
_computing_data_collection 'Siemens SMART (Siemens, 1996)'
_computing_data_reduction 'Siemens SHELXTL (Sheldrick, 1997a)'
_computing_molecular_graphics 'Siemens SHELXTL'
_computing_publication_material 'Siemens SHELXTL'
_computing_structure_refinement 'SHELXL97 (Sheldrick, 1997b)'
_computing_structure_solution 'SHELXS97 (Sheldrick, 1990)'
_diffrn_ambient_temperature 173(2)
_diffrn_measured_fraction_theta_full 0.962
_diffrn_measured_fraction_theta_max 0.962
_diffrn_measurement_device_type 'Siemens SMART CCD area-detector'
_diffrn_measurement_method \w
_diffrn_radiation_monochromator graphite
_diffrn_radiation_source 'normal-focus sealed tube'
_diffrn_radiation_type MoK\a
_diffrn_radiation_wavelength 0.71073
_diffrn_reflns_av_R_equivalents 0.0468
_diffrn_reflns_av_sigmaI/netI 0.0583
_diffrn_reflns_limit_h_max 14
_diffrn_reflns_limit_h_min -14
_diffrn_reflns_limit_k_max 14
_diffrn_reflns_limit_k_min -14
_diffrn_reflns_limit_l_max 16
_diffrn_reflns_limit_l_min -16
_diffrn_reflns_number 15813
_diffrn_reflns_theta_full 28.31
_diffrn_reflns_theta_max 28.31
_diffrn_reflns_theta_min 1.74
_diffrn_standards_decay_% 0
_exptl_absorpt_coefficient_mu 0.560
_exptl_absorpt_correction_type none
_exptl_crystal_colour yellow
_exptl_crystal_density_diffrn 1.548
_exptl_crystal_density_method 'not measured'
_exptl_crystal_description rod
_exptl_crystal_F_000 650
_exptl_crystal_size_max 0.50
_exptl_crystal_size_mid 0.10
_exptl_crystal_size_min 0.10
_refine_diff_density_max 0.466
_refine_diff_density_min -0.520
_refine_ls_extinction_method none
_refine_ls_goodness_of_fit_ref 1.014
_refine_ls_hydrogen_treatment refall
_refine_ls_matrix_type full
_refine_ls_number_parameters 468
_refine_ls_number_reflns 6605
_refine_ls_number_restraints 0
_refine_ls_restrained_S_all 1.014
_refine_ls_R_factor_all 0.076
_refine_ls_R_factor_gt 0.045
_refine_ls_shift/su_max 0.001
_refine_ls_shift/su_mean 0.000
_refine_ls_structure_factor_coef Fsqd
_refine_ls_weighting_details 'calc w = 1/[\s^2^(Fo^2^)+(0.0604P)^2^+0.3692P] where P = (Fo^2^+2Fc^2^)/3'
_refine_ls_weighting_scheme calc
_refine_ls_wR_factor_ref 0.130
_reflns_number_gt 4520
_reflns_number_total 6605
_reflns_threshold_expression I>2\s(I)
_cod_data_source_file qb0121.cif
_cod_data_source_block QB0121
_cod_depositor_comments
;
The following automatic conversions were performed:
'_symmetry_cell_setting' value 'Triclinic' changed to 'triclinic'
according to '/home/saulius/struct/CIF-dictionaries/cif_core.dic'
dictionary named 'cif_core.dic' version 2.4.1 from 2010-06-29.

Automatic conversion script
Id: cif_fix_enum 1527 2010-12-29 10:47:43Z saulius 

The following automatic conversions were performed:

'_symmetry_cell_setting' value 'Triclinic' changed to 'triclinic'
according to /home/saulius/struct/CIF-dictionaries/cif_core.dic
dictionary named 'cif_core.dic' version 2.4.1 from 2010-06-29.

Automatic conversion script
Id: cif_fix_values 1715 2011-07-08 13:25:40Z adriana 
;
_cod_database_code 2009182

loop_
_symmetry_equiv_pos_as_xyz
'x, y, z'
'-x, -y, -z'

loop_
_atom_site_label
_atom_site_fract_x
_atom_site_fract_y
_atom_site_fract_z
_atom_site_U_iso_or_equiv
_atom_site_adp_type
_atom_site_calc_flag
_atom_site_refinement_flags
_atom_site_occupancy
_atom_site_disorder_assembly
_atom_site_disorder_group
_atom_site_type_symbol
Mn .84000(4) .77530(3) .70425(3) .03007(12) Uani d . 1 . . Mn
N1 .96559(19) .75744(17) .51707(16) .0299(4) Uani d . 1 . . N
N2 .76467(19) .61577(18) .64921(16) .0300(4) Uani d . 1 . . N
O1 .95419(18) .90766(15) .72912(15) .0384(4) Uani d . 1 . . O
O2 .97402(17) .64638(15) .75889(14) .0332(4) Uani d . 1 . . O
O3 .66410(17) .77507(16) .85916(14) .0357(4) Uani d . 1 . . O
O4 .72532(16) .92243(15) .64961(14) .0342(4) Uani d . 1 . . O
C1 1.0650(3) .8298(2) .4535(2) .0358(6) Uani d . 1 . . C
C2 1.1447(3) .8131(3) .3399(2) .0409(6) Uani d . 1 . . C
C3 1.1236(3) .7165(3) .2907(2) .0403(6) Uani d . 1 . . C
C4 1.0221(3) .6398(2) .3550(2) .0340(5) Uani d . 1 . . C
C5 .9430(2) .6640(2) .46664(19) .0276(5) Uani d . 1 . . C
C6 .8279(2) .5891(2) .53885(19) .0285(5) Uani d . 1 . . C
C7 .7863(3) .4965(2) .4953(2) .0355(6) Uani d . 1 . . C
C8 .6798(3) .4303(3) .5668(3) .0431(7) Uani d . 1 . . C
C9 .6148(3) .4576(3) .6795(3) .0431(7) Uani d . 1 . . C
C10 .6607(3) .5506(2) .7170(2) .0369(6) Uani d . 1 . . C
C11 1.0684(3) 1.0129(2) .8084(2) .0356(6) Uani d . 1 . . C
C12 1.0321(2) .8915(2) .7823(2) .0309(5) Uani d . 1 . . C
C13 1.0846(2) .7833(2) .8184(2) .0329(5) Uani d . 1 . . C
C14 1.0549(2) .6649(2) .80409(19) .0300(5) Uani d . 1 . . C
C15 1.1189(2) .5533(2) .84610(19) .0319(5) Uani d . 1 . . C
C16 1.0598(3) .4419(2) .8665(2) .0349(6) Uani d . 1 . . C
C17 1.1126(3) .3363(3) .9087(2) .0411(6) Uani d . 1 . . C
C18 1.2245(3) .3422(3) .9335(2) .0456(7) Uani d . 1 . . C
C19 1.2849(3) .4523(3) .9145(2) .0471(7) Uani d . 1 . . C
C20 1.2334(3) .5573(3) .8704(2) .0411(6) Uani d . 1 . . C
C21 .4423(3) .7929(3) .9898(2) .0462(7) Uani d . 1 . . C
C22 .5510(2) .8312(2) .8743(2) .0338(5) Uani d . 1 . . C
C23 .5142(3) .9186(2) .8035(2) .0370(6) Uani d . 1 . . C
C24 .6049(2) .9633(2) .6947(2) .0303(5) Uani d . 1 . . C
C25 .5574(2) 1.0635(2) .6266(2) .0302(5) Uani d . 1 . . C
C26 .6296(3) 1.0778(2) .5088(2) .0344(6) Uani d . 1 . . C
C27 .5867(3) 1.1658(2) .4416(2) .0379(6) Uani d . 1 . . C
C28 .4719(3) 1.2417(3) .4924(3) .0406(6) Uani d . 1 . . C
C29 .4013(3) 1.2309(2) .6092(2) .0409(6) Uani d . 1 . . C
C30 .4434(3) 1.1425(2) .6768(2) .0363(6) Uani d . 1 . . C
F1 .32100(19) .8430(2) 1.00816(17) .1032(9) Uani d . 1 . . F
F2 .4311(2) .67073(19) 1.00173(16) .0731(6) Uani d . 1 . . F
F3 .4735(2) .8155(2) 1.07646(14) .0733(6) Uani d . 1 . . F
F4 1.15654(17) .99907(15) .85970(15) .0538(4) Uani d . 1 . . F
F5 .96005(16) 1.07650(14) .87613(14) .0490(4) Uani d . 1 . . F
F6 1.12387(15) 1.08519(14) .71258(13) .0474(4) Uani d . 1 . . F
H1 1.076(2) .894(2) .495(2) .031(6) Uiso d . 1 . . H
H2 1.212(3) .869(2) .301(2) .041(7) Uiso d . 1 . . H
H3 1.179(3) .701(3) .212(2) .046(8) Uiso d . 1 . . H
H4 1.006(2) .575(2) .321(2) .029(6) Uiso d . 1 . . H
H7 .831(3) .481(2) .417(2) .039(7) Uiso d . 1 . . H
H8 .650(3) .366(3) .539(2) .046(8) Uiso d . 1 . . H
H9 .543(3) .417(3) .727(2) .046(8) Uiso d . 1 . . H
H10 .620(3) .569(2) .795(2) .034(7) Uiso d . 1 . . H
H13 1.140(3) .793(3) .856(2) .047(8) Uiso d . 1 . . H
H16 .984(3) .438(2) .857(2) .030(7) Uiso d . 1 . . H
H17 1.068(3) .261(3) .920(2) .049(8) Uiso d . 1 . . H
H18 1.259(3) .275(3) .963(2) .047(8) Uiso d . 1 . . H
H19 1.363(3) .455(3) .935(2) .049(8) Uiso d . 1 . . H
H20 1.282(3) .631(3) .855(2) .041(7) Uiso d . 1 . . H
H23 .423(3) .952(3) .832(2) .052(8) Uiso d . 1 . . H
H26 .703(3) 1.023(2) .476(2) .042(7) Uiso d . 1 . . H
H27 .634(3) 1.169(3) .362(2) .047(8) Uiso d . 1 . . H
H28 .440(3) 1.300(3) .451(2) .044(8) Uiso d . 1 . . H
H29 .325(3) 1.288(3) .641(2) .051(8) Uiso d . 1 . . H
H30 .391(3) 1.132(3) .760(2) .048(8) Uiso d . 1 . . H

loop_
_atom_site_aniso_label
_atom_site_aniso_U_11
_atom_site_aniso_U_22
_atom_site_aniso_U_33
_atom_site_aniso_U_12
_atom_site_aniso_U_13
_atom_site_aniso_U_23
Mn .0285(2) .0298(2) .0360(2) .00309(15) -.01706(16) -.00644(15)
N1 .0280(10) .0265(10) .0377(11) .0014(8) -.0159(9) -.0041(8)
N2 .0286(10) .0293(11) .0340(11) .0017(8) -.0151(9) -.0028(8)
O1 .0423(10) .0302(9) .0533(11) .0005(8) -.0306(9) -.0030(8)
O2 .0373(10) .0300(9) .0399(9) .0019(7) -.0238(8) -.0038(7)
O3 .0333(9) .0408(10) .0345(9) .0065(8) -.0166(7) -.0039(7)
O4 .0293(9) .0338(9) .0394(9) .0048(7) -.0145(7) -.0038(7)
C1 .0314(13) .0321(14) .0459(15) -.0031(11) -.0168(11) -.0029(11)
C2 .0350(15) .0379(15) .0465(16) -.0062(12) -.0135(12) .0048(12)
C3 .0422(15) .0422(16) .0337(14) -.0002(12) -.0131(12) -.0003(12)
C4 .0403(14) .0325(14) .0327(13) .0004(11) -.0182(11) -.0038(11)
C5 .0273(12) .0257(12) .0343(12) .0029(9) -.0180(10) -.0016(9)
C6 .0286(12) .0262(12) .0352(13) .0044(10) -.0181(10) -.0046(9)
C7 .0371(14) .0336(14) .0396(14) -.0009(11) -.0179(12) -.0086(11)
C8 .0416(16) .0360(15) .0588(18) -.0047(12) -.0244(14) -.0114(13)
C9 .0337(15) .0381(15) .0520(17) -.0080(12) -.0091(13) -.0040(13)
C10 .0337(14) .0363(14) .0378(15) -.0033(11) -.0103(11) -.0033(11)
C11 .0323(13) .0357(14) .0412(14) -.0037(11) -.0168(11) -.0015(11)
C12 .0260(12) .0340(13) .0339(13) -.0021(10) -.0120(10) -.0066(10)
C13 .0309(13) .0341(14) .0383(14) -.0020(11) -.0185(11) -.0018(10)
C14 .0286(12) .0343(13) .0274(12) .0026(10) -.0123(10) -.0026(10)
C15 .0342(13) .0330(13) .0281(12) .0038(10) -.0130(10) -.0027(10)
C16 .0422(15) .0363(14) .0294(12) .0059(12) -.0182(11) -.0066(10)
C17 .0594(18) .0329(15) .0320(14) .0058(13) -.0200(13) -.0057(11)
C18 .0548(18) .0436(17) .0369(15) .0174(14) -.0211(13) -.0036(12)
C19 .0393(16) .0558(19) .0477(16) .0113(14) -.0226(13) -.0016(14)
C20 .0349(14) .0427(16) .0478(16) .0015(12) -.0201(12) .0008(12)
C21 .0379(15) .0527(18) .0439(16) .0056(13) -.0154(12) .0030(13)
C22 .0332(13) .0355(13) .0339(13) .0010(11) -.0145(10) -.0049(10)
C23 .0279(13) .0424(15) .0388(14) .0052(11) -.0129(11) -.0022(11)
C24 .0285(12) .0293(12) .0371(13) .0002(10) -.0164(10) -.0064(10)
C25 .0269(12) .0293(12) .0381(13) -.0022(10) -.0162(10) -.0045(10)
C26 .0316(13) .0334(14) .0429(14) -.0008(11) -.0198(11) -.0031(11)
C27 .0386(15) .0389(15) .0404(15) -.0062(12) -.0190(12) -.0030(12)
C28 .0376(15) .0347(14) .0564(17) -.0046(12) -.0277(13) .0071(12)
C29 .0287(14) .0348(14) .0567(17) .0036(11) -.0167(12) .0034(12)
C30 .0301(13) .0357(14) .0421(15) .0000(11) -.0140(11) -.0011(11)
F1 .0377(11) .147(2) .0759(14) .0291(12) .0062(9) .0531(14)
F2 .0751(14) .0667(13) .0643(12) -.0260(11) -.0115(10) .0100(10)
F3 .0794(14) .1013(16) .0342(9) -.0153(12) -.0131(9) -.0109(9)
F4 .0596(11) .0458(10) .0785(12) -.0082(8) -.0496(10) -.0047(8)
F5 .0450(9) .0456(9) .0549(10) .0003(7) -.0143(8) -.0206(8)
F6 .0461(9) .0399(9) .0551(10) -.0146(7) -.0177(8) .0041(7)

loop_
_atom_type_symbol
_atom_type_description
_atom_type_scat_dispersion_real
_atom_type_scat_dispersion_imag
_atom_type_scat_source
C C 0.0033 0.0016 'International Tables Vol C Tables 4.2.6.8 and 6.1.1.4'
H H 0.0000 0.0000 'International Tables Vol C Tables 4.2.6.8 and 6.1.1.4'
N N 0.0061 0.0033 'International Tables Vol C Tables 4.2.6.8 and 6.1.1.4'
O O 0.0106 0.0060 'International Tables Vol C Tables 4.2.6.8 and 6.1.1.4'
F F 0.0171 0.0103 'International Tables Vol C Tables 4.2.6.8 and 6.1.1.4'
Mn Mn 0.3368 0.7283 'International Tables Vol C Tables 4.2.6.8 and 6.1.1.4'

loop_
_geom_angle_atom_site_label_1
_geom_angle_atom_site_label_2
_geom_angle_atom_site_label_3
_geom_angle
_geom_angle_publ_flag
O1 Mn O3 102.68(7) yes
O1 Mn O4 89.48(6) yes
O3 Mn O4 82.85(6) yes
O1 Mn O2 82.60(6) yes
O3 Mn O2 99.99(6) yes
O4 Mn O2 171.99(6) yes
O1 Mn N1 96.52(7) yes
O3 Mn N1 157.86(7) yes
O4 Mn N1 86.43(6) yes
O2 Mn N1 93.27(6) yes
O1 Mn N2 166.73(7) yes
O3 Mn N2 89.45(7) yes
O4 Mn N2 97.47(7) yes
O2 Mn N2 90.07(6) yes
N1 Mn N2 72.77(7) yes
C1 N1 C5 117.8(2) no
C1 N1 Mn 124.36(16) no
C5 N1 Mn 117.75(15) no
C10 N2 C6 118.4(2) no
C10 N2 Mn 124.91(16) no
C6 N2 Mn 116.69(15) no
C12 O1 Mn 127.75(16) no
C14 O2 Mn 130.47(15) no
C22 O3 Mn 127.04(15) no
C24 O4 Mn 131.97(16) no
N1 C1 C2 123.1(2) no
N1 C1 H1 113.6(15) no
C2 C1 H1 123.3(15) no
C3 C2 C1 118.6(3) no
C3 C2 H2 123.8(16) no
C1 C2 H2 117.6(16) no
C2 C3 C4 119.3(3) no
C2 C3 H3 120.8(17) no
C4 C3 H3 119.9(17) no
C5 C4 C3 119.2(2) no
C5 C4 H4 121.2(15) no
C3 C4 H4 119.5(15) no
N1 C5 C4 121.9(2) no
N1 C5 C6 116.1(2) no
C4 C5 C6 122.1(2) no
N2 C6 C7 121.3(2) no
N2 C6 C5 116.48(19) no
C7 C6 C5 122.2(2) no
C8 C7 C6 119.3(2) no
C8 C7 H7 120.9(16) no
C6 C7 H7 119.9(16) no
C7 C8 C9 119.5(3) no
C7 C8 H8 121.0(17) no
C9 C8 H8 119.4(17) no
C8 C9 C10 118.3(3) no
C8 C9 H9 120.8(18) no
C10 C9 H9 120.9(18) no
N2 C10 C9 123.3(2) no
N2 C10 H10 116.8(16) no
C9 C10 H10 119.9(16) no
F5 C11 F6 106.7(2) no
F5 C11 F4 106.9(2) no
F6 C11 F4 106.3(2) no
F5 C11 C12 111.4(2) no
F6 C11 C12 111.2(2) no
F4 C11 C12 113.9(2) no
O1 C12 C13 129.2(2) no
O1 C12 C11 112.4(2) no
C13 C12 C11 118.3(2) no
C12 C13 C14 124.1(2) no
C12 C13 H13 114.9(17) no
C14 C13 H13 121.0(17) no
O2 C14 C13 123.8(2) no
O2 C14 C15 116.7(2) no
C13 C14 C15 119.5(2) no
C16 C15 C20 118.2(2) no
C16 C15 C14 119.1(2) no
C20 C15 C14 122.6(2) no
C15 C16 C17 121.5(3) no
C15 C16 H16 119.7(16) no
C17 C16 H16 118.6(17) no
C18 C17 C16 119.5(3) no
C18 C17 H17 122.7(17) no
C16 C17 H17 117.8(17) no
C17 C18 C19 120.1(3) no
C17 C18 H18 121.0(18) no
C19 C18 H18 118.9(18) no
C18 C19 C20 120.4(3) no
C18 C19 H19 118.6(17) no
C20 C19 H19 121.0(17) no
C19 C20 C15 120.3(3) no
C19 C20 H20 117.3(16) no
C15 C20 H20 122.3(16) no
F1 C21 F3 107.9(2) no
F1 C21 F2 105.7(3) no
F3 C21 F2 104.3(2) no
F1 C21 C22 115.4(2) no
F3 C21 C22 111.7(2) no
F2 C21 C22 111.1(2) no
O3 C22 C23 129.9(2) no
O3 C22 C21 112.5(2) no
C23 C22 C21 117.6(2) no
C22 C23 C24 123.5(2) no
C22 C23 H23 117.1(17) no
C24 C23 H23 119.3(17) no
O4 C24 C23 123.5(2) no
O4 C24 C25 116.7(2) no
C23 C24 C25 119.8(2) no
C26 C25 C30 118.9(2) no
C26 C25 C24 118.5(2) no
C30 C25 C24 122.6(2) no
C27 C26 C25 120.6(2) no
C27 C26 H26 121.4(16) no
C25 C26 H26 117.7(16) no
C26 C27 C28 119.7(3) no
C26 C27 H27 118.4(17) no
C28 C27 H27 121.8(17) no
C29 C28 C27 120.4(3) no
C29 C28 H28 117.2(17) no
C27 C28 H28 122.4(17) no
C28 C29 C30 120.1(3) no
C28 C29 H29 117.6(17) no
C30 C29 H29 122.3(17) no
C29 C30 C25 120.2(2) no
C29 C30 H30 120.1(16) no
C25 C30 H30 119.7(16) no

loop_
_geom_bond_atom_site_label_1
_geom_bond_atom_site_label_2
_geom_bond_site_symmetry_2
_geom_bond_distance
_geom_bond_publ_flag
Mn O1 . 2.1225(17) yes
Mn O3 . 2.1358(17) yes
Mn O4 . 2.1556(16) yes
Mn O2 . 2.1784(16) yes
Mn N1 . 2.249(2) yes
Mn N2 . 2.282(2) yes
N1 C1 . 1.340(3) no
N1 C5 . 1.353(3) no
N2 C10 . 1.339(3) no
N2 C6 . 1.348(3) no
O1 C12 . 1.263(3) no
O2 C14 . 1.265(3) no
O3 C22 . 1.265(3) no
O4 C24 . 1.256(3) no
C1 C2 . 1.382(4) no
C1 H1 . .96(3) no
C2 C3 . 1.366(4) no
C2 H2 . .94(3) no
C3 C4 . 1.385(4) no
C3 H3 . .97(3) no
C4 C5 . 1.378(3) no
C4 H4 . .93(2) no
C5 C6 . 1.490(3) no
C6 C7 . 1.396(3) no
C7 C8 . 1.375(4) no
C7 H7 . .94(3) no
C8 C9 . 1.377(4) no
C8 H8 . .95(3) no
C9 C10 . 1.380(4) no
C9 H9 . .90(3) no
C10 H10 . .95(2) no
C11 F5 . 1.330(3) no
C11 F6 . 1.337(3) no
C11 F4 . 1.343(3) no
C11 C12 . 1.528(3) no
C12 C13 . 1.374(3) no
C13 C14 . 1.412(3) no
C13 H13 . .92(3) no
C14 C15 . 1.495(3) no
C15 C16 . 1.387(4) no
C15 C20 . 1.399(4) no
C16 C17 . 1.387(3) no
C16 H16 . .88(3) no
C17 C18 . 1.378(4) no
C17 H17 . .97(3) no
C18 C19 . 1.383(4) no
C18 H18 . .90(3) no
C19 C20 . 1.387(4) no
C19 H19 . .98(3) no
C20 H20 . .96(3) no
C21 F1 . 1.312(3) no
C21 F3 . 1.328(3) no
C21 F2 . 1.341(3) no
C21 C22 . 1.526(4) no
C22 C23 . 1.381(3) no
C23 C24 . 1.417(4) no
C23 H23 . .95(3) no
C24 C25 . 1.500(3) no
C25 C26 . 1.392(3) no
C25 C30 . 1.399(3) no
C26 C27 . 1.385(4) no
C26 H26 . .93(3) no
C27 C28 . 1.386(4) no
C27 H27 . .94(3) no
C28 C29 . 1.377(4) no
C28 H28 . .91(3) no
C29 C30 . 1.387(4) no
C29 H29 . .96(3) no
C30 H30 . .98(3) no
